data_4326217
loop_
_publ_author_name
'Shun-Ze Zhan'
'Mian Li'
'Xiao-Ping Zhou'
'Jia Ni'
'Xiao-Chun Huang'
'Dan Li'

_publ_section_title
;
 From Simple to Complex: Topological Evolution and Luminescence Variation
 in a Copper(I) Pyridylpyrazolate System Tuned via Second Ligating Spacers
;
_journal_name_full 'Inorganic Chemistry'
_journal_page_first 8879
_journal_page_last 8892
_journal_paper_doi 10.1021/ic200854s
_journal_volume 50
_journal_year 2011
_chemical_formula_moiety 'C14 H9 Cu2 N5'
_chemical_formula_sum 'C14 H9 Cu2 N5'
_chemical_formula_weight 374.34
_chemical_name_systematic
; 
 ? 
;
_space_group_IT_number 14
_symmetry_cell_setting monoclinic
_symmetry_space_group_name_Hall '-P 2yn'
_symmetry_space_group_name_H-M 'P 1 21/n 1'
_atom_sites_solution_hydrogens geom
_atom_sites_solution_primary direct
_atom_sites_solution_secondary difmap
_audit_creation_method SHELXL-97
_cell_angle_alpha 90.00
_cell_angle_beta 90.062(2)
_cell_angle_gamma 90.00
_cell_formula_units_Z 4
_cell_length_a 10.1968(9)
_cell_length_b 8.8717(8)
_cell_length_c 14.6262(14)
_cell_measurement_reflns_used 3200
_cell_measurement_temperature 293(2)
_cell_measurement_theta_max 27.321
_cell_measurement_theta_min 2.434
_cell_volume 1323.1(2)
_computing_cell_refinement 'Bruker SMART'
_computing_data_collection 'Bruker SMART'
_computing_data_reduction 'Bruker SAINT'
_computing_molecular_graphics 'Bruker SHELXTL'
_computing_publication_material 'Bruker SHELXTL'
_computing_structure_refinement 'SHELXL-97 (Sheldrick, 1997)'
_computing_structure_solution 'SHELXS-97 (Sheldrick, 1990)'
_diffrn_ambient_temperature 293(2)
_diffrn_measured_fraction_theta_full 1.000
_diffrn_measured_fraction_theta_max 1.000
_diffrn_measurement_device_type 'CCD area detector'
_diffrn_measurement_method 'phi and omega scans'
_diffrn_radiation_monochromator graphite
_diffrn_radiation_source 'fine-focus sealed tube'
_diffrn_radiation_type MoK\a
_diffrn_radiation_wavelength 0.71073
_diffrn_reflns_av_R_equivalents 0.0214
_diffrn_reflns_av_sigmaI/netI 0.0253
_diffrn_reflns_limit_h_max 12
_diffrn_reflns_limit_h_min -10
_diffrn_reflns_limit_k_max 10
_diffrn_reflns_limit_k_min -10
_diffrn_reflns_limit_l_max 17
_diffrn_reflns_limit_l_min -14
_diffrn_reflns_number 7152
_diffrn_reflns_theta_full 24.98
_diffrn_reflns_theta_max 24.98
_diffrn_reflns_theta_min 2.43
_exptl_absorpt_coefficient_mu 3.212
_exptl_absorpt_correction_T_max 0.5384
_exptl_absorpt_correction_T_min 0.4889
_exptl_absorpt_correction_type multi-scan
_exptl_absorpt_process_details sadabs
_exptl_crystal_colour yellow
_exptl_crystal_density_diffrn 1.879
_exptl_crystal_density_meas ?
_exptl_crystal_description block
_exptl_crystal_F_000 744
_exptl_crystal_size_max 0.26
_exptl_crystal_size_mid 0.25
_exptl_crystal_size_min 0.22
_refine_diff_density_max 0.465
_refine_diff_density_min -0.304
_refine_diff_density_rms 0.069
_refine_ls_extinction_method none
_refine_ls_goodness_of_fit_ref 1.059
_refine_ls_hydrogen_treatment constr
_refine_ls_matrix_type full
_refine_ls_number_parameters 190
_refine_ls_number_reflns 2338
_refine_ls_number_restraints 0
_refine_ls_restrained_S_all 1.059
_refine_ls_R_factor_all 0.0309
_refine_ls_R_factor_gt 0.0279
_refine_ls_shift/su_max 0.000
_refine_ls_shift/su_mean 0.000
_refine_ls_structure_factor_coef Fsqd
_refine_ls_weighting_details 'calc w=1/[\s^2^(Fo^2^)+(0.0368P)^2^+1.0967P] where P=(Fo^2^+2Fc^2^)/3'
_refine_ls_weighting_scheme calc
_refine_ls_wR_factor_gt 0.0714
_refine_ls_wR_factor_ref 0.0728
_reflns_number_gt 2125
_reflns_number_total 2338
_reflns_threshold_expression >2sigma(I)
_cod_data_source_file ic200854s_si_002_4.cif
_cod_data_source_block 3
_cod_depositor_comments
;
The following automatic conversions were performed:

'_exptl_crystal_density_meas' value 'none' was changed to '?' - the
value is perceived as not measured.

Automatic conversion script
Id: cif_fix_values 3008 2015-01-20 13:52:24Z robertas 
;
_cod_database_code 4326217

loop_
_symmetry_equiv_pos_as_xyz
'x, y, z'
'-x+1/2, y+1/2, -z+1/2'
'-x, -y, -z'
'x-1/2, -y-1/2, z-1/2'

loop_
_atom_site_label
_atom_site_type_symbol
_atom_site_fract_x
_atom_site_fract_y
_atom_site_fract_z
_atom_site_U_iso_or_equiv
_atom_site_adp_type
_atom_site_occupancy
_atom_site_symmetry_multiplicity
_atom_site_calc_flag
_atom_site_refinement_flags
_atom_site_disorder_assembly
_atom_site_disorder_group
Cu1 Cu 0.18244(3) 0.16059(4) 0.01156(2) 0.03297(13) Uani 1 1 d . . .
Cu2 Cu 0.14908(3) 0.01991(4) 0.19957(2) 0.03033(13) Uani 1 1 d . . .
N1 N 0.5997(2) 0.3948(3) -0.17436(15) 0.0318(5) Uani 1 1 d . . .
N2 N 0.3396(2) 0.1433(3) 0.08429(15) 0.0267(5) Uani 1 1 d . A .
N3 N 0.3313(2) 0.0731(3) 0.16734(14) 0.0256(5) Uani 1 1 d . . .
N4 N 0.4343(2) -0.1791(3) 0.41390(17) 0.0358(6) Uani 1 1 d . . .
C1 C 0.6384(2) 0.2292(3) -0.04847(18) 0.0272(6) Uani 1 1 d . . .
H1 H 0.6973 0.1674 -0.0175 0.033 Uiso 1 1 calc R . .
C2 C 0.6773(3) 0.3053(3) -0.12521(19) 0.0289(6) Uani 1 1 d . . .
H2 H 0.7637 0.2938 -0.1443 0.035 Uiso 1 1 calc R . .
C3 C 0.4762(3) 0.4094(4) -0.1443(2) 0.0460(9) Uani 1 1 d . . .
H3 H 0.4194 0.4712 -0.1771 0.055 Uiso 1 1 calc R . .
C4 C 0.4290(3) 0.3382(4) -0.0681(2) 0.0450(9) Uani 1 1 d . . .
H4 H 0.3424 0.3524 -0.0504 0.054 Uiso 1 1 calc R . .
C5 C 0.5109(3) 0.2447(3) -0.01717(18) 0.0272(6) Uani 1 1 d . A .
C6 C 0.4670(3) 0.1680(3) 0.06608(18) 0.0271(6) Uani 1 1 d . . .
C7 C 0.5426(3) 0.1132(3) 0.1368(2) 0.0324(6) Uani 1 1 d . A .
H7 H 0.6336 0.1151 0.1414 0.039 Uiso 1 1 calc R . .
C8 C 0.4542(3) 0.0543(3) 0.19981(18) 0.0278(6) Uani 1 1 d . A .
C9 C 0.4880(3) -0.0205(3) 0.2861(2) 0.0299(6) Uani 1 1 d . . .
C10 C 0.4010(3) -0.1070(3) 0.33706(18) 0.0295(6) Uani 1 1 d . A .
H10 H 0.3149 -0.1151 0.3166 0.035 Uiso 1 1 calc R . .
C11 C 0.5570(3) -0.1683(4) 0.4426(2) 0.0498(9) Uani 1 1 d . A .
H11 H 0.5812 -0.2185 0.4959 0.060 Uiso 1 1 calc R . .
C12 C 0.6499(3) -0.0858(5) 0.3969(3) 0.0686(13) Uani 1 1 d . . .
H12 H 0.7357 -0.0815 0.4182 0.082 Uiso 1 1 calc R A .
C13 C 0.6143(3) -0.0104(5) 0.3196(3) 0.0587(11) Uani 1 1 d . A .
H13 H 0.6757 0.0485 0.2891 0.070 Uiso 1 1 calc R . .
N5A N 0.0796(3) 0.1027(3) -0.08897(18) 0.0346(6) Uani 0.50 1 d P A 1
C14A C 0.0796(3) 0.1027(3) -0.08897(18) 0.0346(6) Uani 0.50 1 d P A 2
C14B C -0.0055(3) 0.0652(3) -0.13587(18) 0.0377(6) Uani 0.50 1 d P . 1
N5B N -0.0055(3) 0.0652(3) -0.13587(18) 0.0377(6) Uani 0.50 1 d P . 2

loop_
_atom_site_aniso_label
_atom_site_aniso_U_11
_atom_site_aniso_U_22
_atom_site_aniso_U_33
_atom_site_aniso_U_23
_atom_site_aniso_U_13
_atom_site_aniso_U_12
Cu1 0.0276(2) 0.0462(2) 0.0251(2) -0.00218(15) -0.00753(14) 0.00070(15)
Cu2 0.0256(2) 0.0414(2) 0.0240(2) -0.00268(14) -0.00084(14) -0.00254(14)
N1 0.0252(12) 0.0450(14) 0.0252(12) 0.0090(11) 0.0023(9) 0.0043(11)
N2 0.0238(12) 0.0370(13) 0.0194(11) 0.0032(10) 0.0005(9) 0.0027(10)
N3 0.0240(11) 0.0362(13) 0.0166(11) 0.0008(10) 0.0000(8) -0.0010(10)
N4 0.0320(13) 0.0449(15) 0.0305(13) 0.0134(11) -0.0072(10) -0.0080(11)
C1 0.0231(14) 0.0316(15) 0.0270(14) 0.0015(12) -0.0037(11) 0.0032(11)
C2 0.0215(13) 0.0380(15) 0.0273(14) 0.0019(12) 0.0019(11) 0.0018(12)
C3 0.0296(16) 0.068(2) 0.0402(18) 0.0248(17) 0.0038(13) 0.0168(16)
C4 0.0256(15) 0.068(2) 0.0417(19) 0.0241(16) 0.0093(13) 0.0133(15)
C5 0.0270(14) 0.0332(15) 0.0215(14) 0.0022(11) -0.0010(11) 0.0001(11)
C6 0.0241(14) 0.0334(15) 0.0238(14) 0.0032(11) 0.0012(11) 0.0010(11)
C7 0.0208(14) 0.0444(17) 0.0320(15) 0.0106(13) -0.0033(11) -0.0019(12)
C8 0.0255(14) 0.0344(15) 0.0236(14) 0.0028(12) -0.0037(11) -0.0026(12)
C9 0.0275(15) 0.0348(15) 0.0275(15) 0.0072(12) -0.0066(11) -0.0041(12)
C10 0.0246(14) 0.0379(15) 0.0259(14) 0.0042(12) -0.0061(11) -0.0023(12)
C11 0.0375(18) 0.067(2) 0.045(2) 0.0317(17) -0.0198(15) -0.0164(16)
C12 0.0347(19) 0.098(3) 0.073(3) 0.051(2) -0.0311(18) -0.031(2)
C13 0.0363(19) 0.083(3) 0.057(2) 0.041(2) -0.0176(16) -0.0269(18)
N5A 0.0326(14) 0.0454(16) 0.0257(14) -0.0069(12) -0.0049(11) -0.0006(13)
C14A 0.0326(14) 0.0454(16) 0.0257(14) -0.0069(12) -0.0049(11) -0.0006(13)
C14B 0.0371(15) 0.0473(17) 0.0286(15) -0.0039(13) -0.0001(12) -0.0016(13)
N5B 0.0371(15) 0.0473(17) 0.0286(15) -0.0039(13) -0.0001(12) -0.0016(13)

loop_
_atom_type_symbol
_atom_type_description
_atom_type_scat_dispersion_real
_atom_type_scat_dispersion_imag
_atom_type_scat_source
C C 0.0033 0.0016 'International Tables Vol C Tables 4.2.6.8 and 6.1.1.4'
H H 0.0000 0.0000 'International Tables Vol C Tables 4.2.6.8 and 6.1.1.4'
N N 0.0061 0.0033 'International Tables Vol C Tables 4.2.6.8 and 6.1.1.4'
Cu Cu 0.3201 1.2651 'International Tables Vol C Tables 4.2.6.8 and 6.1.1.4'

loop_
_geom_angle_atom_site_label_1
_geom_angle_atom_site_label_2
_geom_angle_atom_site_label_3
_geom_angle
_geom_angle_site_symmetry_1
_geom_angle_site_symmetry_3
N5A Cu1 N2 150.89(11) . .
N5A Cu1 N4 105.60(11) . 2
N2 Cu1 N4 103.46(9) . 2
N5A Cu1 Cu2 122.23(9) . .
N2 Cu1 Cu2 64.03(6) . .
N4 Cu1 Cu2 75.55(7) 2 .
N5B Cu2 C14B 0.0(2) 3 3
N5B Cu2 N3 134.89(10) 3 .
C14B Cu2 N3 134.89(10) 3 .
N5B Cu2 N1 113.47(10) 3 4_566
C14B Cu2 N1 113.47(10) 3 4_566
N3 Cu2 N1 110.95(9) . 4_566
N5B Cu2 Cu1 78.79(9) 3 .
C14B Cu2 Cu1 78.79(9) 3 .
N3 Cu2 Cu1 65.14(6) . .
N1 Cu2 Cu1 133.48(7) 4_566 .
C2 N1 C3 116.0(2) . .
C2 N1 Cu2 123.88(18) . 4_665
C3 N1 Cu2 119.31(19) . 4_665
C6 N2 N3 108.1(2) . .
C6 N2 Cu1 132.87(19) . .
N3 N2 Cu1 118.24(16) . .
C8 N3 N2 108.0(2) . .
C8 N3 Cu2 139.46(18) . .
N2 N3 Cu2 112.37(16) . .
C11 N4 C10 118.1(3) . .
C11 N4 Cu1 114.2(2) . 2_545
C10 N4 Cu1 127.04(19) . 2_545
C2 C1 C5 119.6(3) . .
N1 C2 C1 124.3(2) . .
N1 C3 C4 123.6(3) . .
C3 C4 C5 120.0(3) . .
C1 C5 C4 116.4(2) . .
C1 C5 C6 121.0(2) . .
C4 C5 C6 122.6(2) . .
N2 C6 C7 109.5(2) . .
N2 C6 C5 122.4(2) . .
C7 C6 C5 128.1(2) . .
C6 C7 C8 105.5(2) . .
N3 C8 C7 108.8(2) . .
N3 C8 C9 125.1(2) . .
C7 C8 C9 126.0(2) . .
C13 C9 C10 116.1(3) . .
C13 C9 C8 119.6(3) . .
C10 C9 C8 124.2(3) . .
N4 C10 C9 123.6(3) . .
N4 C11 C12 122.5(3) . .
C13 C12 C11 118.9(3) . .
C12 C13 C9 120.7(3) . .
C14B N5A Cu1 164.5(2) . .
N5A C14B Cu2 171.3(3) . 3

loop_
_geom_bond_atom_site_label_1
_geom_bond_atom_site_label_2
_geom_bond_distance
_geom_bond_site_symmetry_2
Cu1 N5A 1.877(3) .
Cu1 N2 1.929(2) .
Cu1 N4 2.152(2) 2
Cu1 Cu2 3.0392(5) .
Cu2 N5B 1.892(3) 3
Cu2 C14B 1.892(3) 3
Cu2 N3 1.974(2) .
Cu2 N1 2.056(2) 4_566
N1 C2 1.331(4) .
N1 C3 1.340(4) .
N1 Cu2 2.056(2) 4_665
N2 C6 1.344(3) .
N2 N3 1.368(3) .
N3 C8 1.350(3) .
N4 C11 1.323(4) .
N4 C10 1.337(4) .
N4 Cu1 2.152(2) 2_545
C1 C2 1.369(4) .
C1 C5 1.386(4) .
C3 C4 1.368(4) .
C4 C5 1.392(4) .
C5 C6 1.465(4) .
C6 C7 1.378(4) .
C7 C8 1.392(4) .
C8 C9 1.466(4) .
C9 C13 1.381(4) .
C9 C10 1.391(4) .
C11 C12 1.372(5) .
C12 C13 1.362(5) .
N5A C14B 1.154(4) .
C14B Cu2 1.892(3) 3
